data_7000332
loop_
_publ_author_name
'Adams, Christopher J.'
'Anderson, Kirsty M.'
'Connelly, Neil G.'
'Harding, David J.'
'Hayward, Owen D.'
'Orpen, A. Guy'
'Patr\'on, Elena'
'Rieger, Philip H.'

_publ_section_title
;
 The d3/d2 alkyne complexes [MX2(\h-RC&#xE002;CR)Tp&#x2032;]z (X =
 halide, z = 0 and 1+): final links in a d6--d2 redox family tree
;
_journal_issue 3
_journal_name_full 'Dalton Transactions'
_journal_page_first 530
_journal_page_last 543
_journal_paper_doi 10.1039/b813642d
_journal_year 2009
_chemical_formula_moiety 'C29 H32 B F2 Mo N6'
_chemical_formula_sum 'C29 H32 B F2 Mo N6'
_chemical_formula_weight 609.36
_chemical_name_systematic
;
?
;
_space_group_IT_number 14
_symmetry_cell_setting monoclinic
_symmetry_space_group_name_Hall '-P 2ybc'
_symmetry_space_group_name_H-M 'P 1 21/c 1'
_atom_sites_solution_hydrogens geom
_atom_sites_solution_primary direct
_atom_sites_solution_secondary difmap
_audit_creation_method SHELXL-97
_cell_angle_alpha 90.00
_cell_angle_beta 113.270(5)
_cell_angle_gamma 90.00
_cell_formula_units_Z 4
_cell_length_a 9.718(3)
_cell_length_b 32.315(11)
_cell_length_c 9.779(3)
_cell_measurement_reflns_used 128
_cell_measurement_temperature 173(2)
_cell_measurement_theta_max 27.275
_cell_measurement_theta_min 2.5805
_cell_volume 2821.2(16)
_computing_cell_refinement 'Bruker SMART (Bruker, 1998)'
_computing_data_collection 'Bruker SMART (Bruker, 1998)'
_computing_data_reduction 'Bruker SAINT (Bruker, 1998)'
_computing_molecular_graphics 'Bruker SHELXTL (Bruker, 1998)'
_computing_publication_material 'Bruker SHELXTL (Bruker, 1998)'
_computing_structure_refinement 'SHELXL-97 (Sheldrick, 1997)'
_computing_structure_solution 'SHELXS-97 (Sheldrick, 1990)'
_diffrn_ambient_temperature 173(2)
_diffrn_measured_fraction_theta_full 0.994
_diffrn_measured_fraction_theta_max 0.994
_diffrn_measurement_device_type 'CCD area detector'
_diffrn_measurement_method '\w scans'
_diffrn_radiation_monochromator graphite
_diffrn_radiation_source 'fine-focus sealed tube'
_diffrn_radiation_type MoK\a
_diffrn_radiation_wavelength 0.71073
_diffrn_reflns_av_R_equivalents 0.0932
_diffrn_reflns_av_sigmaI/netI 0.3434
_diffrn_reflns_limit_h_max 12
_diffrn_reflns_limit_h_min -12
_diffrn_reflns_limit_k_max 41
_diffrn_reflns_limit_k_min -41
_diffrn_reflns_limit_l_max 12
_diffrn_reflns_limit_l_min -12
_diffrn_reflns_number 29496
_diffrn_reflns_theta_full 27.54
_diffrn_reflns_theta_max 27.54
_diffrn_reflns_theta_min 1.26
_diffrn_standards_decay_% 0
_diffrn_standards_number 0
_exptl_absorpt_coefficient_mu 0.508
_exptl_absorpt_correction_T_max 0.9
_exptl_absorpt_correction_T_min 0.879
_exptl_absorpt_correction_type multi-scan
_exptl_absorpt_process_details 'SADABS (Sheldrick, 1996)'
_exptl_crystal_colour orange
_exptl_crystal_density_diffrn 1.435
_exptl_crystal_density_method 'not measured'
_exptl_crystal_description plate
_exptl_crystal_F_000 1252
_exptl_crystal_size_max 0.3
_exptl_crystal_size_mid 0.2
_exptl_crystal_size_min 0.1
_refine_diff_density_max 0.618
_refine_diff_density_min -0.358
_refine_diff_density_rms 0.063
_refine_ls_extinction_method none
_refine_ls_goodness_of_fit_ref 0.340
_refine_ls_hydrogen_treatment constr
_refine_ls_matrix_type full
_refine_ls_number_parameters 358
_refine_ls_number_reflns 6472
_refine_ls_number_restraints 0
_refine_ls_restrained_S_all 0.340
_refine_ls_R_factor_all 0.0651
_refine_ls_R_factor_gt 0.0337
_refine_ls_shift/su_max 0.001
_refine_ls_shift/su_mean 0.000
_refine_ls_structure_factor_coef Fsqd
_refine_ls_weighting_details 'calc w=1/[\s^2^(Fo^2^)+(0.0000P)^2^+0.0000P] where P=(Fo^2^+2Fc^2^)/3'
_refine_ls_weighting_scheme calc
_refine_ls_wR_factor_gt 0.0666
_refine_ls_wR_factor_ref 0.0715
_reflns_number_gt 2099
_reflns_number_total 6472
_reflns_threshold_expression >2sigma(I)
_cod_data_source_file b813642d.txt
_cod_data_source_block 7
_cod_original_cell_volume 2821.1(16)
_cod_original_sg_symbol_H-M P2(1)/c
_cod_database_code 7000332

loop_
_symmetry_equiv_pos_as_xyz
'x, y, z'
'-x, y+1/2, -z+1/2'
'-x, -y, -z'
'x, -y-1/2, z-1/2'

loop_
_atom_site_label
_atom_site_type_symbol
_atom_site_fract_x
_atom_site_fract_y
_atom_site_fract_z
_atom_site_U_iso_or_equiv
_atom_site_adp_type
_atom_site_occupancy
_atom_site_symmetry_multiplicity
_atom_site_calc_flag
_atom_site_refinement_flags
_atom_site_disorder_assembly
_atom_site_disorder_group
Mo1 Mo 1.08528(4) 0.126049(11) 0.61673(4) 0.02304(9) Uani 1 1 d . . .
F1 F 1.1547(2) 0.16270(6) 0.7926(2) 0.0295(5) Uani 1 1 d . . .
F2 F 1.2685(2) 0.09533(6) 0.6855(2) 0.0346(6) Uani 1 1 d . . .
N1 N 1.0246(3) 0.08588(9) 0.7725(3) 0.0220(7) Uani 1 1 d . . .
N2 N 0.8818(3) 0.07035(9) 0.7271(3) 0.0238(8) Uani 1 1 d . . .
C1 C 1.2555(4) 0.08817(11) 1.0039(4) 0.0356(11) Uani 1 1 d . . .
H1A H 1.3126 0.0851 0.9414 0.053 Uiso 1 1 calc R . .
H1B H 1.2981 0.0701 1.0912 0.053 Uiso 1 1 calc R . .
H1C H 1.2605 0.1170 1.0365 0.053 Uiso 1 1 calc R . .
C2 C 1.0960(4) 0.07647(11) 0.9167(4) 0.0255(9) Uani 1 1 d . . .
C3 C 0.9968(4) 0.05495(12) 0.9621(4) 0.0319(10) Uani 1 1 d . . .
H3A H 1.0182 0.0443 1.0590 0.038 Uiso 1 1 calc R . .
C4 C 0.8646(4) 0.05198(11) 0.8432(4) 0.0273(10) Uani 1 1 d . . .
C5 C 0.7176(4) 0.03454(12) 0.8332(4) 0.0402(12) Uani 1 1 d . . .
H5A H 0.6810 0.0144 0.7518 0.060 Uiso 1 1 calc R . .
H5B H 0.6445 0.0570 0.8140 0.060 Uiso 1 1 calc R . .
H5C H 0.7314 0.0209 0.9272 0.060 Uiso 1 1 calc R . .
N3 N 0.9809(3) 0.07361(9) 0.4727(3) 0.0241(8) Uani 1 1 d . . .
N4 N 0.8413(3) 0.05974(9) 0.4591(3) 0.0237(8) Uani 1 1 d . . .
C6 C 1.1671(4) 0.05798(11) 0.3662(4) 0.0316(10) Uani 1 1 d . . .
H6A H 1.2440 0.0646 0.4644 0.047 Uiso 1 1 calc R . .
H6B H 1.1573 0.0810 0.2978 0.047 Uiso 1 1 calc R . .
H6C H 1.1959 0.0329 0.3278 0.047 Uiso 1 1 calc R . .
C7 C 1.0203(4) 0.05100(11) 0.3790(4) 0.0222(9) Uani 1 1 d . . .
C8 C 0.9088(4) 0.02242(11) 0.3075(4) 0.0297(10) Uani 1 1 d . . .
H8A H 0.9093 0.0023 0.2368 0.036 Uiso 1 1 calc R . .
C9 C 0.7991(4) 0.02851(11) 0.3576(4) 0.0250(9) Uani 1 1 d . . .
C10 C 0.6492(4) 0.00730(11) 0.3104(4) 0.0373(11) Uani 1 1 d . . .
H10A H 0.6542 -0.0199 0.2680 0.056 Uiso 1 1 calc R . .
H10B H 0.5724 0.0242 0.2356 0.056 Uiso 1 1 calc R . .
H10C H 0.6236 0.0037 0.3972 0.056 Uiso 1 1 calc R . .
N5 N 0.8619(3) 0.14951(9) 0.5749(3) 0.0230(8) Uani 1 1 d . . .
N6 N 0.7427(3) 0.12346(10) 0.5376(3) 0.0231(7) Uani 1 1 d . . .
C11 C 0.9047(4) 0.22599(11) 0.5911(5) 0.0417(12) Uani 1 1 d . . .
H11A H 1.0038 0.2198 0.6679 0.063 Uiso 1 1 calc R . .
H11B H 0.8589 0.2487 0.6251 0.063 Uiso 1 1 calc R . .
H11C H 0.9148 0.2341 0.4990 0.063 Uiso 1 1 calc R . .
C12 C 0.8080(4) 0.18847(12) 0.5630(4) 0.0265(10) Uani 1 1 d . . .
C13 C 0.6516(4) 0.18617(12) 0.5179(4) 0.0268(10) Uani 1 1 d . . .
H13A H 0.5843 0.2088 0.5009 0.032 Uiso 1 1 calc R . .
C14 C 0.6156(4) 0.14508(12) 0.5034(4) 0.0246(9) Uani 1 1 d . . .
C15 C 0.4650(4) 0.12530(13) 0.4583(4) 0.0413(11) Uani 1 1 d . . .
H15A H 0.4614 0.1001 0.4009 0.062 Uiso 1 1 calc R . .
H15B H 0.3876 0.1446 0.3969 0.062 Uiso 1 1 calc R . .
H15C H 0.4474 0.1181 0.5474 0.062 Uiso 1 1 calc R . .
B1 B 0.7714(5) 0.07647(13) 0.5631(5) 0.0245(11) Uani 1 1 d . . .
H1 H 0.6751 0.0618 0.5446 0.029 Uiso 1 1 calc R . .
C16 C 1.0600(4) 0.15377(11) 0.4189(4) 0.0241(9) Uani 1 1 d . . .
C17 C 1.1659(4) 0.17178(11) 0.5273(4) 0.0259(9) Uani 1 1 d . . .
C18 C 1.2774(4) 0.20501(11) 0.5761(4) 0.0238(9) Uani 1 1 d . . .
C19 C 1.4052(4) 0.20130(12) 0.7076(4) 0.0284(10) Uani 1 1 d . . .
H19A H 1.4214 0.1769 0.7660 0.034 Uiso 1 1 calc R . .
C20 C 1.5072(4) 0.23294(12) 0.7525(4) 0.0328(11) Uani 1 1 d . . .
H20A H 1.5952 0.2299 0.8408 0.039 Uiso 1 1 calc R . .
C21 C 1.4844(4) 0.26909(12) 0.6718(5) 0.0375(11) Uani 1 1 d . . .
H21A H 1.5561 0.2907 0.7055 0.045 Uiso 1 1 calc R . .
C22 C 1.3592(5) 0.27407(12) 0.5433(5) 0.0373(11) Uani 1 1 d . . .
H22A H 1.3423 0.2992 0.4885 0.045 Uiso 1 1 calc R . .
C23 C 1.2578(4) 0.24179(12) 0.4949(4) 0.0326(10) Uani 1 1 d . . .
H23A H 1.1725 0.2447 0.4041 0.039 Uiso 1 1 calc R . .
C24 C 0.9732(4) 0.15391(11) 0.2586(4) 0.0234(9) Uani 1 1 d . . .
C25 C 1.0344(4) 0.16737(11) 0.1618(4) 0.0299(10) Uani 1 1 d . . .
H25A H 1.1341 0.1777 0.2016 0.036 Uiso 1 1 calc R . .
C26 C 0.9577(5) 0.16658(12) 0.0093(5) 0.0356(11) Uani 1 1 d . . .
H26A H 1.0042 0.1751 -0.0552 0.043 Uiso 1 1 calc R . .
C27 C 0.8088(5) 0.15274(12) -0.0474(5) 0.0448(12) Uani 1 1 d . . .
H27A H 0.7529 0.1523 -0.1520 0.054 Uiso 1 1 calc R . .
C28 C 0.7431(5) 0.13990(12) 0.0449(5) 0.0394(11) Uani 1 1 d . . .
H28A H 0.6420 0.1307 0.0049 0.047 Uiso 1 1 calc R . .
C29 C 0.8251(4) 0.14030(11) 0.1993(4) 0.0343(11) Uani 1 1 d . . .
H29A H 0.7794 0.1313 0.2639 0.041 Uiso 1 1 calc R . .

loop_
_atom_site_aniso_label
_atom_site_aniso_U_11
_atom_site_aniso_U_22
_atom_site_aniso_U_33
_atom_site_aniso_U_23
_atom_site_aniso_U_13
_atom_site_aniso_U_12
Mo1 0.02339(17) 0.02374(18) 0.01986(18) -0.00215(19) 0.00625(14) -0.00562(19)
F1 0.0313(13) 0.0293(14) 0.0271(14) -0.0043(11) 0.0107(11) -0.0083(10)
F2 0.0266(13) 0.0395(15) 0.0339(15) -0.0002(11) 0.0079(11) 0.0032(11)
N1 0.0200(18) 0.0197(19) 0.025(2) -0.0019(15) 0.0071(16) -0.0034(14)
N2 0.0258(19) 0.0184(19) 0.026(2) -0.0020(15) 0.0086(17) -0.0026(15)
C1 0.036(3) 0.033(3) 0.026(3) 0.005(2) 0.000(2) -0.004(2)
C2 0.036(3) 0.018(2) 0.019(2) -0.0011(18) 0.008(2) -0.0043(19)
C3 0.040(3) 0.031(3) 0.023(3) 0.006(2) 0.010(2) -0.001(2)
C4 0.034(3) 0.022(2) 0.026(3) -0.0043(19) 0.013(2) -0.0041(19)
C5 0.046(3) 0.041(3) 0.042(3) 0.004(2) 0.026(2) -0.008(2)
N3 0.0216(18) 0.0213(19) 0.026(2) 0.0023(15) 0.0049(16) -0.0016(15)
N4 0.0212(18) 0.023(2) 0.023(2) 0.0016(15) 0.0040(16) -0.0057(15)
C6 0.030(2) 0.038(3) 0.025(3) -0.007(2) 0.008(2) 0.000(2)
C7 0.027(2) 0.020(2) 0.018(2) 0.0002(17) 0.0072(19) 0.0020(18)
C8 0.038(3) 0.023(2) 0.027(2) -0.0027(19) 0.011(2) -0.002(2)
C9 0.025(2) 0.019(2) 0.024(2) -0.0033(18) 0.002(2) -0.0038(18)
C10 0.039(3) 0.030(3) 0.036(3) -0.007(2) 0.006(2) -0.011(2)
N5 0.0220(18) 0.0212(19) 0.024(2) -0.0021(15) 0.0074(16) -0.0050(15)
N6 0.0177(16) 0.0219(18) 0.0284(19) -0.0013(17) 0.0076(15) -0.0036(16)
C11 0.037(3) 0.030(3) 0.051(3) -0.002(2) 0.010(2) -0.003(2)
C12 0.034(3) 0.018(2) 0.029(3) 0.0041(19) 0.013(2) 0.000(2)
C13 0.024(2) 0.027(2) 0.028(3) 0.0044(19) 0.009(2) 0.0071(19)
C14 0.020(2) 0.033(3) 0.020(2) 0.0033(19) 0.0071(19) 0.0034(19)
C15 0.028(2) 0.045(3) 0.044(3) -0.004(3) 0.008(2) 0.003(2)
B1 0.019(2) 0.024(3) 0.027(3) -0.004(2) 0.005(2) -0.009(2)
C16 0.021(2) 0.019(2) 0.033(3) -0.0032(19) 0.012(2) 0.0052(18)
C17 0.022(2) 0.024(2) 0.029(3) 0.0071(19) 0.007(2) 0.0061(18)
C18 0.026(2) 0.023(2) 0.018(2) 0.0005(18) 0.004(2) -0.0032(19)
C19 0.029(2) 0.026(2) 0.030(3) 0.002(2) 0.011(2) -0.0020(19)
C20 0.025(2) 0.036(3) 0.030(3) -0.006(2) 0.003(2) -0.008(2)
C21 0.040(3) 0.029(3) 0.041(3) -0.003(2) 0.014(2) -0.019(2)
C22 0.045(3) 0.030(3) 0.032(3) 0.008(2) 0.011(2) -0.008(2)
C23 0.031(3) 0.034(3) 0.028(3) 0.007(2) 0.006(2) -0.007(2)
C24 0.028(2) 0.019(2) 0.021(2) -0.0023(18) 0.007(2) 0.0030(18)
C25 0.037(3) 0.026(3) 0.025(3) 0.000(2) 0.010(2) 0.004(2)
C26 0.049(3) 0.028(3) 0.031(3) 0.004(2) 0.017(2) 0.008(2)
C27 0.065(4) 0.035(3) 0.022(3) -0.004(2) 0.004(3) 0.016(2)
C28 0.038(3) 0.039(3) 0.029(3) 0.006(2) 0.000(2) 0.002(2)
C29 0.038(3) 0.030(3) 0.031(3) 0.000(2) 0.009(2) -0.004(2)

loop_
_atom_type_symbol
_atom_type_description
_atom_type_scat_dispersion_real
_atom_type_scat_dispersion_imag
_atom_type_scat_source
C C 0.0033 0.0016 'International Tables Vol C Tables 4.2.6.8 and 6.1.1.4'
H H 0.0000 0.0000 'International Tables Vol C Tables 4.2.6.8 and 6.1.1.4'
B B 0.0013 0.0007 'International Tables Vol C Tables 4.2.6.8 and 6.1.1.4'
N N 0.0061 0.0033 'International Tables Vol C Tables 4.2.6.8 and 6.1.1.4'
F F 0.0171 0.0103 'International Tables Vol C Tables 4.2.6.8 and 6.1.1.4'
Mo Mo -1.6832 0.6857 'International Tables Vol C Tables 4.2.6.8 and 6.1.1.4'

loop_
_geom_angle_atom_site_label_1
_geom_angle_atom_site_label_2
_geom_angle_atom_site_label_3
_geom_angle
_geom_angle_site_symmetry_1
_geom_angle_site_symmetry_3
_geom_angle_publ_flag
F2 Mo1 F1 93.15(9) . . ?
F2 Mo1 C17 93.72(12) . . ?
F1 Mo1 C17 83.17(13) . . ?
F2 Mo1 C16 107.76(11) . . ?
F1 Mo1 C16 115.51(12) . . ?
C17 Mo1 C16 36.78(13) . . ?
F2 Mo1 N5 164.95(10) . . ?
F1 Mo1 N5 85.82(10) . . ?
C17 Mo1 N5 101.05(13) . . ?
C16 Mo1 N5 86.10(12) . . ?
F2 Mo1 N3 87.41(10) . . ?
F1 Mo1 N3 160.11(9) . . ?
C17 Mo1 N3 116.66(14) . . ?
C16 Mo1 N3 83.04(13) . . ?
N5 Mo1 N3 88.52(11) . . ?
F2 Mo1 N1 85.37(10) . . ?
F1 Mo1 N1 81.22(9) . . ?
C17 Mo1 N1 164.28(13) . . ?
C16 Mo1 N1 157.25(13) . . ?
N5 Mo1 N1 79.63(10) . . ?
N3 Mo1 N1 79.01(11) . . ?
C2 N1 N2 107.1(3) . . ?
C2 N1 Mo1 132.8(2) . . ?
N2 N1 Mo1 119.6(2) . . ?
C4 N2 N1 109.5(3) . . ?
C4 N2 B1 131.5(3) . . ?
N1 N2 B1 119.0(3) . . ?
C2 C1 H1A 109.5 . . ?
C2 C1 H1B 109.5 . . ?
H1A C1 H1B 109.5 . . ?
C2 C1 H1C 109.5 . . ?
H1A C1 H1C 109.5 . . ?
H1B C1 H1C 109.5 . . ?
N1 C2 C3 108.3(3) . . ?
N1 C2 C1 122.2(3) . . ?
C3 C2 C1 129.5(4) . . ?
C4 C3 C2 107.6(4) . . ?
C4 C3 H3A 126.2 . . ?
C2 C3 H3A 126.2 . . ?
N2 C4 C3 107.5(3) . . ?
N2 C4 C5 122.7(4) . . ?
C3 C4 C5 129.6(4) . . ?
C4 C5 H5A 109.5 . . ?
C4 C5 H5B 109.5 . . ?
H5A C5 H5B 109.5 . . ?
C4 C5 H5C 109.5 . . ?
H5A C5 H5C 109.5 . . ?
H5B C5 H5C 109.5 . . ?
C7 N3 N4 106.9(3) . . ?
C7 N3 Mo1 132.8(2) . . ?
N4 N3 Mo1 120.1(2) . . ?
C9 N4 N3 108.2(3) . . ?
C9 N4 B1 131.6(3) . . ?
N3 N4 B1 119.9(3) . . ?
C7 C6 H6A 109.5 . . ?
C7 C6 H6B 109.5 . . ?
H6A C6 H6B 109.5 . . ?
C7 C6 H6C 109.5 . . ?
H6A C6 H6C 109.5 . . ?
H6B C6 H6C 109.5 . . ?
N3 C7 C8 109.3(3) . . ?
N3 C7 C6 120.9(3) . . ?
C8 C7 C6 129.7(3) . . ?
C9 C8 C7 107.0(3) . . ?
C9 C8 H8A 126.5 . . ?
C7 C8 H8A 126.5 . . ?
C8 C9 N4 108.6(3) . . ?
C8 C9 C10 128.9(4) . . ?
N4 C9 C10 122.4(3) . . ?
C9 C10 H10A 109.5 . . ?
C9 C10 H10B 109.5 . . ?
H10A C10 H10B 109.5 . . ?
C9 C10 H10C 109.5 . . ?
H10A C10 H10C 109.5 . . ?
H10B C10 H10C 109.5 . . ?
C12 N5 N6 107.1(3) . . ?
C12 N5 Mo1 131.6(2) . . ?
N6 N5 Mo1 121.0(2) . . ?
C14 N6 N5 110.3(3) . . ?
C14 N6 B1 129.9(3) . . ?
N5 N6 B1 119.0(3) . . ?
C12 C11 H11A 109.5 . . ?
C12 C11 H11B 109.5 . . ?
H11A C11 H11B 109.5 . . ?
C12 C11 H11C 109.5 . . ?
H11A C11 H11C 109.5 . . ?
H11B C11 H11C 109.5 . . ?
N5 C12 C13 108.2(3) . . ?
N5 C12 C11 123.2(3) . . ?
C13 C12 C11 128.6(4) . . ?
C14 C13 C12 106.5(3) . . ?
C14 C13 H13A 126.7 . . ?
C12 C13 H13A 126.7 . . ?
N6 C14 C13 107.9(3) . . ?
N6 C14 C15 123.3(3) . . ?
C13 C14 C15 128.8(3) . . ?
C14 C15 H15A 109.5 . . ?
C14 C15 H15B 109.5 . . ?
H15A C15 H15B 109.5 . . ?
C14 C15 H15C 109.5 . . ?
H15A C15 H15C 109.5 . . ?
H15B C15 H15C 109.5 . . ?
N4 B1 N6 109.8(3) . . ?
N4 B1 N2 109.6(3) . . ?
N6 B1 N2 107.4(3) . . ?
N4 B1 H1 110.0 . . ?
N6 B1 H1 110.0 . . ?
N2 B1 H1 110.0 . . ?
C17 C16 C24 144.9(4) . . ?
C17 C16 Mo1 70.3(2) . . ?
C24 C16 Mo1 144.7(3) . . ?
C16 C17 C18 147.9(4) . . ?
C16 C17 Mo1 72.9(2) . . ?
C18 C17 Mo1 139.2(3) . . ?
C19 C18 C23 117.9(4) . . ?
C19 C18 C17 120.8(3) . . ?
C23 C18 C17 121.4(3) . . ?
C20 C19 C18 119.9(4) . . ?
C20 C19 H19A 120.0 . . ?
C18 C19 H19A 120.0 . . ?
C19 C20 C21 121.1(4) . . ?
C19 C20 H20A 119.4 . . ?
C21 C20 H20A 119.4 . . ?
C22 C21 C20 120.6(4) . . ?
C22 C21 H21A 119.7 . . ?
C20 C21 H21A 119.7 . . ?
C21 C22 C23 118.6(4) . . ?
C21 C22 H22A 120.7 . . ?
C23 C22 H22A 120.7 . . ?
C22 C23 C18 121.8(4) . . ?
C22 C23 H23A 119.1 . . ?
C18 C23 H23A 119.1 . . ?
C25 C24 C29 118.1(4) . . ?
C25 C24 C16 121.2(4) . . ?
C29 C24 C16 120.6(3) . . ?
C24 C25 C26 122.9(4) . . ?
C24 C25 H25A 118.5 . . ?
C26 C25 H25A 118.5 . . ?
C25 C26 C27 117.8(4) . . ?
C25 C26 H26A 121.1 . . ?
C27 C26 H26A 121.1 . . ?
C28 C27 C26 121.1(4) . . ?
C28 C27 H27A 119.5 . . ?
C26 C27 H27A 119.5 . . ?
C27 C28 C29 119.7(4) . . ?
C27 C28 H28A 120.1 . . ?
C29 C28 H28A 120.1 . . ?
C24 C29 C28 120.3(4) . . ?
C24 C29 H29A 119.8 . . ?
C28 C29 H29A 119.8 . . ?

loop_
_geom_bond_atom_site_label_1
_geom_bond_atom_site_label_2
_geom_bond_distance
_geom_bond_site_symmetry_2
_geom_bond_publ_flag
Mo1 F2 1.914(2) . ?
Mo1 F1 1.974(2) . ?
Mo1 C17 2.026(4) . ?
Mo1 C16 2.057(4) . ?
Mo1 N5 2.180(3) . ?
Mo1 N3 2.181(3) . ?
Mo1 N1 2.250(3) . ?
N1 C2 1.338(4) . ?
N1 N2 1.374(3) . ?
N2 C4 1.348(4) . ?
N2 B1 1.551(5) . ?
C1 C2 1.493(5) . ?
C1 H1A 0.9800 . ?
C1 H1B 0.9800 . ?
C1 H1C 0.9800 . ?
C2 C3 1.396(5) . ?
C3 C4 1.353(5) . ?
C3 H3A 0.9500 . ?
C4 C5 1.503(5) . ?
C5 H5A 0.9800 . ?
C5 H5B 0.9800 . ?
C5 H5C 0.9800 . ?
N3 C7 1.341(4) . ?
N3 N4 1.384(3) . ?
N4 C9 1.360(4) . ?
N4 B1 1.528(5) . ?
C6 C7 1.498(4) . ?
C6 H6A 0.9800 . ?
C6 H6B 0.9800 . ?
C6 H6C 0.9800 . ?
C7 C8 1.385(5) . ?
C8 C9 1.351(5) . ?
C8 H8A 0.9500 . ?
C9 C10 1.508(4) . ?
C10 H10A 0.9800 . ?
C10 H10B 0.9800 . ?
C10 H10C 0.9800 . ?
N5 C12 1.351(4) . ?
N5 N6 1.360(4) . ?
N6 C14 1.341(4) . ?
N6 B1 1.546(5) . ?
C11 C12 1.491(5) . ?
C11 H11A 0.9800 . ?
C11 H11B 0.9800 . ?
C11 H11C 0.9800 . ?
C12 C13 1.407(5) . ?
C13 C14 1.366(5) . ?
C13 H13A 0.9500 . ?
C14 C15 1.495(4) . ?
C15 H15A 0.9800 . ?
C15 H15B 0.9800 . ?
C15 H15C 0.9800 . ?
B1 H1 1.0000 . ?
C16 C17 1.288(5) . ?
C16 C24 1.458(5) . ?
C17 C18 1.464(5) . ?
C18 C19 1.396(5) . ?
C18 C23 1.400(5) . ?
C19 C20 1.370(5) . ?
C19 H19A 0.9500 . ?
C20 C21 1.378(5) . ?
C20 H20A 0.9500 . ?
C21 C22 1.370(5) . ?
C21 H21A 0.9500 . ?
C22 C23 1.384(5) . ?
C22 H22A 0.9500 . ?
C23 H23A 0.9500 . ?
C24 C25 1.372(5) . ?
C24 C29 1.394(5) . ?
C25 C26 1.379(5) . ?
C25 H25A 0.9500 . ?
C26 C27 1.403(5) . ?
C26 H26A 0.9500 . ?
C27 C28 1.361(5) . ?
C27 H27A 0.9500 . ?
C28 C29 1.401(5) . ?
C28 H28A 0.9500 . ?
C29 H29A 0.9500 . ?

loop_
_geom_torsion_atom_site_label_1
_geom_torsion_atom_site_label_2
_geom_torsion_atom_site_label_3
_geom_torsion_atom_site_label_4
_geom_torsion
_geom_torsion_site_symmetry_1
_geom_torsion_site_symmetry_2
_geom_torsion_site_symmetry_3
_geom_torsion_site_symmetry_4
_geom_torsion_publ_flag
F2 Mo1 N1 C2 51.4(3) . . . . ?
F1 Mo1 N1 C2 -42.5(3) . . . . ?
C17 Mo1 N1 C2 -35.9(6) . . . . ?
C16 Mo1 N1 C2 178.2(3) . . . . ?
N5 Mo1 N1 C2 -129.8(3) . . . . ?
N3 Mo1 N1 C2 139.7(3) . . . . ?
F2 Mo1 N1 N2 -138.1(2) . . . . ?
F1 Mo1 N1 N2 128.0(2) . . . . ?
C17 Mo1 N1 N2 134.6(4) . . . . ?
C16 Mo1 N1 N2 -11.3(4) . . . . ?
N5 Mo1 N1 N2 40.7(2) . . . . ?
N3 Mo1 N1 N2 -49.8(2) . . . . ?
C2 N1 N2 C4 0.8(4) . . . . ?
Mo1 N1 N2 C4 -171.9(2) . . . . ?
C2 N1 N2 B1 -179.9(3) . . . . ?
Mo1 N1 N2 B1 7.4(4) . . . . ?
N2 N1 C2 C3 -0.2(4) . . . . ?
Mo1 N1 C2 C3 171.2(2) . . . . ?
N2 N1 C2 C1 179.4(3) . . . . ?
Mo1 N1 C2 C1 -9.2(5) . . . . ?
N1 C2 C3 C4 -0.6(5) . . . . ?
C1 C2 C3 C4 179.9(4) . . . . ?
N1 N2 C4 C3 -1.2(4) . . . . ?
B1 N2 C4 C3 179.7(4) . . . . ?
N1 N2 C4 C5 175.5(3) . . . . ?
B1 N2 C4 C5 -3.6(6) . . . . ?
C2 C3 C4 N2 1.1(5) . . . . ?
C2 C3 C4 C5 -175.3(4) . . . . ?
F2 Mo1 N3 C7 -48.1(3) . . . . ?
F1 Mo1 N3 C7 -140.2(3) . . . . ?
C17 Mo1 N3 C7 44.7(4) . . . . ?
C16 Mo1 N3 C7 60.1(3) . . . . ?
N5 Mo1 N3 C7 146.4(3) . . . . ?
N1 Mo1 N3 C7 -133.9(3) . . . . ?
F2 Mo1 N3 N4 136.7(2) . . . . ?
F1 Mo1 N3 N4 44.7(4) . . . . ?
C17 Mo1 N3 N4 -130.4(2) . . . . ?
C16 Mo1 N3 N4 -115.0(2) . . . . ?
N5 Mo1 N3 N4 -28.8(2) . . . . ?
N1 Mo1 N3 N4 50.9(2) . . . . ?
C7 N3 N4 C9 0.5(4) . . . . ?
Mo1 N3 N4 C9 176.8(2) . . . . ?
C7 N3 N4 B1 173.9(3) . . . . ?
Mo1 N3 N4 B1 -9.8(4) . . . . ?
N4 N3 C7 C8 -1.0(4) . . . . ?
Mo1 N3 C7 C8 -176.6(2) . . . . ?
N4 N3 C7 C6 -179.8(3) . . . . ?
Mo1 N3 C7 C6 4.6(5) . . . . ?
N3 C7 C8 C9 1.0(5) . . . . ?
C6 C7 C8 C9 179.7(4) . . . . ?
C7 C8 C9 N4 -0.7(5) . . . . ?
C7 C8 C9 C10 176.6(4) . . . . ?
N3 N4 C9 C8 0.1(4) . . . . ?
B1 N4 C9 C8 -172.2(4) . . . . ?
N3 N4 C9 C10 -177.4(3) . . . . ?
B1 N4 C9 C10 10.3(6) . . . . ?
F2 Mo1 N5 C12 139.7(4) . . . . ?
F1 Mo1 N5 C12 53.1(3) . . . . ?
C17 Mo1 N5 C12 -29.1(4) . . . . ?
C16 Mo1 N5 C12 -62.9(3) . . . . ?
N3 Mo1 N5 C12 -146.0(3) . . . . ?
N1 Mo1 N5 C12 134.9(3) . . . . ?
F2 Mo1 N5 N6 -48.4(5) . . . . ?
F1 Mo1 N5 N6 -134.9(2) . . . . ?
C17 Mo1 N5 N6 142.9(3) . . . . ?
C16 Mo1 N5 N6 109.1(3) . . . . ?
N3 Mo1 N5 N6 26.0(2) . . . . ?
N1 Mo1 N5 N6 -53.1(2) . . . . ?
C12 N5 N6 C14 -0.3(4) . . . . ?
Mo1 N5 N6 C14 -174.0(2) . . . . ?
C12 N5 N6 B1 -171.0(3) . . . . ?
Mo1 N5 N6 B1 15.2(4) . . . . ?
N6 N5 C12 C13 0.3(4) . . . . ?
Mo1 N5 C12 C13 173.1(2) . . . . ?
N6 N5 C12 C11 -178.4(3) . . . . ?
Mo1 N5 C12 C11 -5.6(6) . . . . ?
N5 C12 C13 C14 -0.2(4) . . . . ?
C11 C12 C13 C14 178.4(4) . . . . ?
N5 N6 C14 C13 0.2(4) . . . . ?
B1 N6 C14 C13 169.6(3) . . . . ?
N5 N6 C14 C15 -179.8(3) . . . . ?
B1 N6 C14 C15 -10.3(6) . . . . ?
C12 C13 C14 N6 0.0(4) . . . . ?
C12 C13 C14 C15 179.9(4) . . . . ?
C9 N4 B1 N6 -124.9(4) . . . . ?
N3 N4 B1 N6 63.5(4) . . . . ?
C9 N4 B1 N2 117.3(4) . . . . ?
N3 N4 B1 N2 -54.3(4) . . . . ?
C14 N6 B1 N4 124.4(4) . . . . ?
N5 N6 B1 N4 -66.9(4) . . . . ?
C14 N6 B1 N2 -116.4(4) . . . . ?
N5 N6 B1 N2 52.2(4) . . . . ?
C4 N2 B1 N4 -126.3(4) . . . . ?
N1 N2 B1 N4 54.6(4) . . . . ?
C4 N2 B1 N6 114.4(4) . . . . ?
N1 N2 B1 N6 -64.7(4) . . . . ?
F2 Mo1 C16 C17 -71.7(2) . . . . ?
F1 Mo1 C16 C17 30.9(2) . . . . ?
N5 Mo1 C16 C17 114.3(2) . . . . ?
N3 Mo1 C16 C17 -156.7(2) . . . . ?
N1 Mo1 C16 C17 165.3(3) . . . . ?
F2 Mo1 C16 C24 110.5(4) . . . . ?
F1 Mo1 C16 C24 -147.0(4) . . . . ?
C17 Mo1 C16 C24 -177.8(6) . . . . ?
N5 Mo1 C16 C24 -63.5(4) . . . . ?
N3 Mo1 C16 C24 25.5(4) . . . . ?
N1 Mo1 C16 C24 -12.5(7) . . . . ?
C24 C16 C17 C18 1.1(11) . . . . ?
Mo1 C16 C17 C18 -176.7(7) . . . . ?
C24 C16 C17 Mo1 177.8(6) . . . . ?
F2 Mo1 C17 C16 115.1(2) . . . . ?
F1 Mo1 C17 C16 -152.2(2) . . . . ?
N5 Mo1 C17 C16 -67.8(2) . . . . ?
N3 Mo1 C17 C16 26.1(3) . . . . ?
N1 Mo1 C17 C16 -158.8(4) . . . . ?
F2 Mo1 C17 C18 -67.6(4) . . . . ?
F1 Mo1 C17 C18 25.1(4) . . . . ?
C16 Mo1 C17 C18 177.3(5) . . . . ?
N5 Mo1 C17 C18 109.5(4) . . . . ?
N3 Mo1 C17 C18 -156.6(4) . . . . ?
N1 Mo1 C17 C18 18.5(8) . . . . ?
C16 C17 C18 C19 -155.9(6) . . . . ?
Mo1 C17 C18 C19 28.9(6) . . . . ?
C16 C17 C18 C23 25.7(8) . . . . ?
Mo1 C17 C18 C23 -149.5(3) . . . . ?
C23 C18 C19 C20 -0.7(5) . . . . ?
C17 C18 C19 C20 -179.1(3) . . . . ?
C18 C19 C20 C21 1.6(6) . . . . ?
C19 C20 C21 C22 -0.7(6) . . . . ?
C20 C21 C22 C23 -1.2(6) . . . . ?
C21 C22 C23 C18 2.2(6) . . . . ?
C19 C18 C23 C22 -1.2(6) . . . . ?
C17 C18 C23 C22 177.2(3) . . . . ?
C17 C16 C24 C25 30.5(8) . . . . ?
Mo1 C16 C24 C25 -153.1(3) . . . . ?
C17 C16 C24 C29 -149.4(5) . . . . ?
Mo1 C16 C24 C29 27.0(6) . . . . ?
C29 C24 C25 C26 -2.4(6) . . . . ?
C16 C24 C25 C26 177.6(3) . . . . ?
C24 C25 C26 C27 2.4(6) . . . . ?
C25 C26 C27 C28 -1.0(6) . . . . ?
C26 C27 C28 C29 -0.2(6) . . . . ?
C25 C24 C29 C28 1.1(6) . . . . ?
C16 C24 C29 C28 -179.0(3) . . . . ?
C27 C28 C29 C24 0.2(6) . . . . ?
